data_7001342
loop_
_publ_author_name
'Hallett, Andrew J.'
'Anderson, Kirsty M.'
'Connelly, Neil G.'
'Haddow, Mairi F.'

_publ_section_title
;
 Bonding modes, structures and fluxionality in rhodium and iridium
 tris(3,5-dimethylpyrazolyl)methane diene complexes
;
_journal_issue 21
_journal_name_full 'Dalton Transactions'
_journal_page_first 4181
_journal_page_last 4189
_journal_paper_doi 10.1039/b900817a
_journal_year 2009
_chemical_formula_moiety 'C24 H34 N6 Rh, F6 P'
_chemical_formula_sum 'C24 H34 F6 N6 P Rh'
_chemical_formula_weight 654.45
_chemical_name_systematic
;
?
;
_space_group_IT_number 14
_symmetry_cell_setting monoclinic
_symmetry_space_group_name_Hall '-P 2yn'
_symmetry_space_group_name_H-M 'P 1 21/n 1'
_atom_sites_solution_hydrogens geom
_atom_sites_solution_primary direct
_atom_sites_solution_secondary difmap
_audit_creation_method SHELXL-97
_cell_angle_alpha 90.00
_cell_angle_beta 100.1570(10)
_cell_angle_gamma 90.00
_cell_formula_units_Z 4
_cell_length_a 8.5422(6)
_cell_length_b 14.3375(10)
_cell_length_c 22.1114(16)
_cell_measurement_reflns_used 94
_cell_measurement_temperature 173(2)
_cell_volume 2665.6(3)
_computing_cell_refinement 'Bruker SMART'
_computing_data_collection 'Bruker SMART'
_computing_data_reduction 'Bruker SAINT'
_computing_molecular_graphics 'Bruker SHELXTL'
_computing_publication_material 'Bruker SHELXTL'
_computing_structure_refinement 'SHELXL-97 (Sheldrick, 1997)'
_computing_structure_solution 'SHELXS-97 (Sheldrick, 1990)'
_diffrn_ambient_temperature 173(2)
_diffrn_measured_fraction_theta_full 0.995
_diffrn_measured_fraction_theta_max 0.995
_diffrn_measurement_device_type 'Siemens CCD area detector'
_diffrn_measurement_method '/w scans with narrow frames'
_diffrn_radiation_monochromator graphite
_diffrn_radiation_source 'fine-focus sealed tube'
_diffrn_radiation_type MoK\a
_diffrn_radiation_wavelength 0.71073
_diffrn_reflns_av_R_equivalents 0.0681
_diffrn_reflns_av_sigmaI/netI 0.0911
_diffrn_reflns_limit_h_max 11
_diffrn_reflns_limit_h_min -10
_diffrn_reflns_limit_k_max 18
_diffrn_reflns_limit_k_min -15
_diffrn_reflns_limit_l_max 28
_diffrn_reflns_limit_l_min -26
_diffrn_reflns_number 16968
_diffrn_reflns_theta_full 27.51
_diffrn_reflns_theta_max 27.51
_diffrn_reflns_theta_min 1.70
_diffrn_standards_decay_% 0
_exptl_absorpt_coefficient_mu 0.769
_exptl_absorpt_correction_T_max 1.000000
_exptl_absorpt_correction_T_min 0.838475
_exptl_absorpt_correction_type multi-scan
_exptl_absorpt_process_details 'SADABS (Sheldrick, 1996)'
_exptl_crystal_colour orange
_exptl_crystal_density_diffrn 1.631
_exptl_crystal_density_meas ?
_exptl_crystal_density_method .
_exptl_crystal_description block
_exptl_crystal_F_000 1336
_exptl_crystal_size_max 0.40
_exptl_crystal_size_mid 0.30
_exptl_crystal_size_min 0.20
_refine_diff_density_max 0.671
_refine_diff_density_min -0.521
_refine_diff_density_rms 0.095
_refine_ls_extinction_method none
_refine_ls_goodness_of_fit_ref 0.949
_refine_ls_hydrogen_treatment constr
_refine_ls_matrix_type full
_refine_ls_number_parameters 349
_refine_ls_number_reflns 6091
_refine_ls_number_restraints 0
_refine_ls_restrained_S_all 0.949
_refine_ls_R_factor_all 0.0963
_refine_ls_R_factor_gt 0.0455
_refine_ls_shift/su_max 0.005
_refine_ls_shift/su_mean 0.000
_refine_ls_structure_factor_coef Fsqd
_refine_ls_weighting_details 'calc w=1/[\s^2^(Fo^2^)+(0.0416P)^2^+0.0000P] where P=(Fo^2^+2Fc^2^)/3'
_refine_ls_weighting_scheme calc
_refine_ls_wR_factor_gt 0.0837
_refine_ls_wR_factor_ref 0.0969
_reflns_number_gt 3783
_reflns_number_total 6091
_reflns_threshold_expression >2sigma(I)
_cod_data_source_file b900817a.txt
_cod_data_source_block 1+
_cod_depositor_comments
;
The following automatic conversions were performed:
'_symmetry_cell_setting' value 'Monoclinic' changed to 'monoclinic'
according to '/home/saulius/struct/CIF-dictionaries/cif_core.dic'
dictionary named 'cif_core.dic' version 2.4.1 from 2010-06-29.

Automatic conversion script
Id: cif_fix_enum 1527 2010-12-29 10:47:43Z saulius 
;
_cod_original_sg_symbol_H-M P2(1)/n
_cod_database_code 7001342

loop_
_symmetry_equiv_pos_as_xyz
'x, y, z'
'-x+1/2, y+1/2, -z+1/2'
'-x, -y, -z'
'x-1/2, -y-1/2, z-1/2'

loop_
_atom_site_label
_atom_site_type_symbol
_atom_site_fract_x
_atom_site_fract_y
_atom_site_fract_z
_atom_site_U_iso_or_equiv
_atom_site_adp_type
_atom_site_occupancy
_atom_site_symmetry_multiplicity
_atom_site_calc_flag
_atom_site_refinement_flags
_atom_site_disorder_assembly
_atom_site_disorder_group
Rh1 Rh 1.15345(4) 0.34109(2) 0.269425(15) 0.02374(9) Uani 1 1 d . . .
P1 P 1.45178(16) 0.26899(8) 0.07604(6) 0.0403(3) Uani 1 1 d . . .
F1 F 1.5436(4) 0.1810(2) 0.10655(17) 0.0875(12) Uani 1 1 d . . .
F2 F 1.3518(4) 0.35742(19) 0.04900(16) 0.0679(9) Uani 1 1 d . . .
F3 F 1.5685(4) 0.2817(3) 0.03025(15) 0.0885(11) Uani 1 1 d . . .
F4 F 1.3395(4) 0.2043(2) 0.02890(14) 0.0661(9) Uani 1 1 d . . .
F5 F 1.3287(4) 0.2569(2) 0.12311(16) 0.0845(11) Uani 1 1 d . . .
F6 F 1.5630(4) 0.33351(19) 0.12452(13) 0.0662(9) Uani 1 1 d . . .
N1 N 1.3464(3) 0.2729(2) 0.32718(14) 0.0237(7) Uani 1 1 d . . .
N2 N 1.3147(3) 0.2362(2) 0.38174(14) 0.0236(7) Uani 1 1 d . . .
N3 N 1.0332(4) 0.2174(2) 0.28761(16) 0.0286(8) Uani 1 1 d . . .
N4 N 1.0487(4) 0.1872(2) 0.34685(16) 0.0275(8) Uani 1 1 d . . .
N5 N 0.9328(3) 0.3369(2) 0.39483(14) 0.0243(7) Uani 1 1 d . . .
N6 N 1.0947(3) 0.3293(2) 0.40036(14) 0.0233(7) Uani 1 1 d . . .
C1 C 1.2868(5) 0.4678(3) 0.27362(19) 0.0280(9) Uani 1 1 d . . .
H1A H 1.3966 0.4632 0.2982 0.034 Uiso 1 1 calc R . .
C2 C 1.2716(5) 0.4311(3) 0.2151(2) 0.0331(10) Uani 1 1 d . . .
H2A H 1.3727 0.4045 0.2056 0.040 Uiso 1 1 calc R . .
C3 C 0.9623(4) 0.4373(3) 0.25912(18) 0.0258(9) Uani 1 1 d . . .
H3A H 0.8783 0.4203 0.2834 0.031 Uiso 1 1 calc R . .
C4 C 0.9522(5) 0.3868(3) 0.20478(19) 0.0324(10) Uani 1 1 d . . .
H4A H 0.8625 0.3410 0.1975 0.039 Uiso 1 1 calc R . .
C5 C 1.1530(4) 0.2360(3) 0.39422(18) 0.0223(8) Uani 1 1 d . . .
H5A H 1.1533 0.2025 0.4339 0.027 Uiso 1 1 calc R . .
C6 C 1.0035(5) 0.4217(4) 0.1467(2) 0.0466(12) Uani 1 1 d . . .
H6A H 0.9214 0.4646 0.1251 0.056 Uiso 1 1 calc R . .
H6B H 1.0116 0.3681 0.1191 0.056 Uiso 1 1 calc R . .
C7 C 1.1646(5) 0.4728(3) 0.1599(2) 0.0425(12) Uani 1 1 d . . .
H7A H 1.2173 0.4683 0.1236 0.051 Uiso 1 1 calc R . .
H7B H 1.1467 0.5396 0.1676 0.051 Uiso 1 1 calc R . .
C8 C 1.0137(5) 0.5392(3) 0.2666(2) 0.0333(10) Uani 1 1 d . . .
H8A H 0.9539 0.5702 0.2955 0.040 Uiso 1 1 calc R . .
H8B H 0.9867 0.5712 0.2264 0.040 Uiso 1 1 calc R . .
C9 C 1.1921(5) 0.5495(3) 0.2907(2) 0.0334(10) Uani 1 1 d . . .
H9A H 1.2307 0.6074 0.2739 0.040 Uiso 1 1 calc R . .
H9B H 1.2100 0.5555 0.3360 0.040 Uiso 1 1 calc R . .
C10 C 1.5875(5) 0.2878(3) 0.27880(19) 0.0306(10) Uani 1 1 d . . .
H10A H 1.5324 0.2603 0.2403 0.046 Uiso 1 1 calc R . .
H10B H 1.6973 0.2648 0.2876 0.046 Uiso 1 1 calc R . .
H10C H 1.5880 0.3559 0.2749 0.046 Uiso 1 1 calc R . .
C11 C 1.5032(4) 0.2608(3) 0.33027(18) 0.0246(9) Uani 1 1 d . . .
C12 C 1.5696(5) 0.2173(3) 0.38574(18) 0.0293(9) Uani 1 1 d . . .
H12A H 1.6782 0.2010 0.3986 0.035 Uiso 1 1 calc R . .
C13 C 1.4478(5) 0.2028(3) 0.41801(19) 0.0280(9) Uani 1 1 d . . .
C14 C 1.4485(5) 0.1598(4) 0.4788(2) 0.0470(12) Uani 1 1 d . . .
H14A H 1.3912 0.2001 0.5032 0.071 Uiso 1 1 calc R . .
H14B H 1.5585 0.1518 0.5000 0.071 Uiso 1 1 calc R . .
H14C H 1.3961 0.0987 0.4734 0.071 Uiso 1 1 calc R . .
C15 C 0.9141(6) 0.1564(4) 0.1856(2) 0.0579(15) Uani 1 1 d . . .
H15A H 0.9920 0.1974 0.1713 0.087 Uiso 1 1 calc R . .
H15B H 0.8068 0.1809 0.1716 0.087 Uiso 1 1 calc R . .
H15C H 0.9220 0.0936 0.1688 0.087 Uiso 1 1 calc R . .
C16 C 0.9467(5) 0.1521(3) 0.2534(2) 0.0385(11) Uani 1 1 d . . .
C17 C 0.9040(5) 0.0822(3) 0.2919(2) 0.0434(13) Uani 1 1 d . . .
H17A H 0.8410 0.0287 0.2793 0.052 Uiso 1 1 calc R . .
C18 C 0.9698(5) 0.1053(3) 0.3507(2) 0.0378(11) Uani 1 1 d . . .
C19 C 0.9646(6) 0.0582(3) 0.4104(2) 0.0489(14) Uani 1 1 d . . .
H19A H 0.9269 0.1023 0.4385 0.073 Uiso 1 1 calc R . .
H19B H 1.0714 0.0365 0.4284 0.073 Uiso 1 1 calc R . .
H19C H 0.8920 0.0048 0.4035 0.073 Uiso 1 1 calc R . .
C20 C 0.7470(4) 0.4579(3) 0.4161(2) 0.0329(10) Uani 1 1 d . . .
H20A H 0.6787 0.4456 0.3764 0.049 Uiso 1 1 calc R . .
H20B H 0.7505 0.5252 0.4241 0.049 Uiso 1 1 calc R . .
H20C H 0.7040 0.4257 0.4487 0.049 Uiso 1 1 calc R . .
C21 C 0.9112(4) 0.4231(3) 0.41465(17) 0.0248(9) Uani 1 1 d . . .
C22 C 1.0563(4) 0.4687(3) 0.43396(18) 0.0267(9) Uani 1 1 d . . .
H22A H 1.0704 0.5305 0.4494 0.032 Uiso 1 1 calc R . .
C23 C 1.1729(5) 0.4081(3) 0.42648(18) 0.0252(9) Uani 1 1 d . . .
C24 C 1.3508(4) 0.4197(3) 0.4426(2) 0.0348(11) Uani 1 1 d . . .
H24A H 1.3760 0.4845 0.4547 0.052 Uiso 1 1 calc R . .
H24B H 1.3990 0.4040 0.4069 0.052 Uiso 1 1 calc R . .
H24C H 1.3930 0.3781 0.4768 0.052 Uiso 1 1 calc R . .

loop_
_atom_site_aniso_label
_atom_site_aniso_U_11
_atom_site_aniso_U_22
_atom_site_aniso_U_33
_atom_site_aniso_U_23
_atom_site_aniso_U_13
_atom_site_aniso_U_12
Rh1 0.01849(15) 0.02764(17) 0.02473(16) -0.00185(16) 0.00285(11) 0.00109(16)
P1 0.0518(8) 0.0330(7) 0.0333(7) -0.0025(5) -0.0007(6) 0.0007(6)
F1 0.096(3) 0.043(2) 0.103(3) 0.0083(17) -0.038(2) 0.0001(17)
F2 0.0592(19) 0.0439(19) 0.095(3) -0.0002(16) -0.0007(17) 0.0085(15)
F3 0.067(2) 0.143(3) 0.063(2) -0.011(2) 0.0329(19) -0.008(2)
F4 0.072(2) 0.0573(19) 0.058(2) -0.0249(15) -0.0166(16) 0.0044(17)
F5 0.098(3) 0.092(3) 0.069(2) -0.0074(19) 0.033(2) -0.033(2)
F6 0.085(2) 0.0509(18) 0.0552(19) -0.0027(15) -0.0090(16) -0.0273(17)
N1 0.0177(16) 0.0266(18) 0.0275(19) -0.0014(14) 0.0063(14) -0.0020(14)
N2 0.0172(16) 0.0271(18) 0.0268(19) 0.0004(14) 0.0047(14) 0.0013(14)
N3 0.0204(17) 0.0238(19) 0.039(2) -0.0106(15) -0.0004(15) 0.0000(15)
N4 0.0188(17) 0.0229(18) 0.040(2) -0.0016(14) 0.0035(15) -0.0019(14)
N5 0.0181(15) 0.0279(18) 0.0280(18) 0.0002(15) 0.0073(13) 0.0014(16)
N6 0.0197(16) 0.0237(18) 0.0270(18) -0.0030(14) 0.0057(13) 0.0009(14)
C1 0.022(2) 0.024(2) 0.040(3) 0.0027(18) 0.0132(18) -0.0004(17)
C2 0.024(2) 0.038(3) 0.039(3) 0.006(2) 0.0118(19) 0.0043(19)
C3 0.0133(19) 0.031(2) 0.032(2) 0.0040(18) 0.0021(16) 0.0070(17)
C4 0.024(2) 0.039(3) 0.032(3) -0.0013(19) -0.0011(18) 0.0083(19)
C5 0.0186(19) 0.025(2) 0.025(2) -0.0011(16) 0.0094(16) -0.0039(16)
C6 0.047(3) 0.066(3) 0.025(3) 0.004(2) -0.001(2) 0.014(3)
C7 0.042(3) 0.057(3) 0.032(3) 0.009(2) 0.018(2) 0.013(2)
C8 0.029(2) 0.033(3) 0.039(3) -0.002(2) 0.011(2) 0.005(2)
C9 0.030(2) 0.028(2) 0.044(3) 0.0020(19) 0.0094(19) 0.0006(19)
C10 0.021(2) 0.035(2) 0.038(3) -0.0020(19) 0.0105(18) -0.0008(19)
C11 0.0166(19) 0.025(2) 0.032(2) -0.0059(17) 0.0042(17) 0.0010(16)
C12 0.017(2) 0.037(3) 0.033(2) -0.0002(19) 0.0043(17) 0.0069(18)
C13 0.023(2) 0.029(2) 0.030(2) -0.0015(18) -0.0015(17) 0.0059(18)
C14 0.035(3) 0.064(3) 0.043(3) 0.018(3) 0.008(2) 0.012(3)
C15 0.053(3) 0.052(3) 0.058(3) -0.031(3) -0.019(2) 0.013(3)
C16 0.017(2) 0.035(3) 0.058(3) -0.020(2) -0.0073(19) 0.005(2)
C17 0.019(2) 0.027(3) 0.082(4) -0.014(2) 0.002(2) -0.0020(19)
C18 0.023(2) 0.021(2) 0.072(4) -0.005(2) 0.014(2) -0.0003(19)
C19 0.044(3) 0.025(3) 0.084(4) 0.007(2) 0.030(3) -0.006(2)
C20 0.023(2) 0.036(3) 0.039(3) -0.0044(19) 0.0032(19) 0.0055(19)
C21 0.028(2) 0.027(2) 0.020(2) 0.0011(16) 0.0067(17) 0.0013(18)
C22 0.026(2) 0.022(2) 0.033(2) -0.0031(17) 0.0090(18) -0.0017(17)
C23 0.027(2) 0.025(2) 0.025(2) -0.0031(17) 0.0074(17) -0.0042(18)
C24 0.021(2) 0.039(3) 0.045(3) -0.018(2) 0.0060(19) -0.0080(19)

loop_
_atom_type_symbol
_atom_type_description
_atom_type_scat_dispersion_real
_atom_type_scat_dispersion_imag
_atom_type_scat_source
C C 0.0033 0.0016 'International Tables Vol C Tables 4.2.6.8 and 6.1.1.4'
H H 0.0000 0.0000 'International Tables Vol C Tables 4.2.6.8 and 6.1.1.4'
N N 0.0061 0.0033 'International Tables Vol C Tables 4.2.6.8 and 6.1.1.4'
F F 0.0171 0.0103 'International Tables Vol C Tables 4.2.6.8 and 6.1.1.4'
P P 0.1023 0.0942 'International Tables Vol C Tables 4.2.6.8 and 6.1.1.4'
Rh Rh -1.1178 0.9187 'International Tables Vol C Tables 4.2.6.8 and 6.1.1.4'

loop_
_geom_angle_atom_site_label_1
_geom_angle_atom_site_label_2
_geom_angle_atom_site_label_3
_geom_angle
_geom_angle_site_symmetry_1
_geom_angle_site_symmetry_3
_geom_angle_publ_flag
C3 Rh1 N3 100.07(13) . . ?
C3 Rh1 C2 88.73(15) . . ?
N3 Rh1 C2 154.74(15) . . ?
C3 Rh1 N1 149.45(14) . . ?
N3 Rh1 N1 81.53(12) . . ?
C2 Rh1 N1 102.79(14) . . ?
C3 Rh1 C4 38.21(15) . . ?
N3 Rh1 C4 91.35(15) . . ?
C2 Rh1 C4 80.96(16) . . ?
N1 Rh1 C4 170.38(14) . . ?
C3 Rh1 C1 81.14(15) . . ?
N3 Rh1 C1 166.81(14) . . ?
C2 Rh1 C1 37.73(15) . . ?
N1 Rh1 C1 90.78(14) . . ?
C4 Rh1 C1 97.38(17) . . ?
F3 P1 F1 92.5(2) . . ?
F3 P1 F2 91.5(2) . . ?
F1 P1 F2 176.0(2) . . ?
F3 P1 F4 91.35(19) . . ?
F1 P1 F4 90.62(17) . . ?
F2 P1 F4 89.83(17) . . ?
F3 P1 F6 89.75(19) . . ?
F1 P1 F6 89.08(18) . . ?
F2 P1 F6 90.40(17) . . ?
F4 P1 F6 178.87(19) . . ?
F3 P1 F5 179.2(2) . . ?
F1 P1 F5 88.3(2) . . ?
F2 P1 F5 87.72(19) . . ?
F4 P1 F5 88.49(18) . . ?
F6 P1 F5 90.41(18) . . ?
C11 N1 N2 104.7(3) . . ?
C11 N1 Rh1 138.5(3) . . ?
N2 N1 Rh1 116.5(2) . . ?
C13 N2 N1 112.1(3) . . ?
C13 N2 C5 127.7(3) . . ?
N1 N2 C5 120.2(3) . . ?
C16 N3 N4 105.8(3) . . ?
C16 N3 Rh1 135.5(3) . . ?
N4 N3 Rh1 118.6(2) . . ?
N3 N4 C18 111.5(3) . . ?
N3 N4 C5 119.4(3) . . ?
C18 N4 C5 128.7(4) . . ?
C21 N5 N6 103.9(3) . . ?
N5 N6 C23 112.2(3) . . ?
N5 N6 C5 115.1(3) . . ?
C23 N6 C5 130.2(3) . . ?
C2 C1 C9 124.4(4) . . ?
C2 C1 Rh1 71.0(2) . . ?
C9 C1 Rh1 111.4(2) . . ?
C1 C2 C7 123.3(4) . . ?
C1 C2 Rh1 71.3(2) . . ?
C7 C2 Rh1 114.5(3) . . ?
C4 C3 C8 124.4(4) . . ?
C4 C3 Rh1 71.6(2) . . ?
C8 C3 Rh1 114.2(2) . . ?
C3 C4 C6 125.2(4) . . ?
C3 C4 Rh1 70.2(2) . . ?
C6 C4 Rh1 110.5(3) . . ?
N4 C5 N6 109.9(3) . . ?
N4 C5 N2 110.6(3) . . ?
N6 C5 N2 111.8(3) . . ?
C4 C6 C7 112.2(4) . . ?
C2 C7 C6 111.0(4) . . ?
C3 C8 C9 112.3(3) . . ?
C1 C9 C8 112.6(3) . . ?
N1 C11 C12 110.4(3) . . ?
N1 C11 C10 122.4(4) . . ?
C12 C11 C10 127.1(3) . . ?
C13 C12 C11 107.1(3) . . ?
N2 C13 C12 105.7(4) . . ?
N2 C13 C14 123.6(4) . . ?
C12 C13 C14 130.7(4) . . ?
N3 C16 C17 109.4(4) . . ?
N3 C16 C15 122.0(4) . . ?
C17 C16 C15 128.5(4) . . ?
C18 C17 C16 107.3(4) . . ?
C17 C18 N4 106.0(4) . . ?
C17 C18 C19 131.5(4) . . ?
N4 C18 C19 122.5(4) . . ?
N5 C21 C22 111.5(3) . . ?
N5 C21 C20 120.0(3) . . ?
C22 C21 C20 128.4(4) . . ?
C23 C22 C21 107.1(3) . . ?
C22 C23 N6 105.3(3) . . ?
C22 C23 C24 129.2(4) . . ?
N6 C23 C24 125.5(3) . . ?

loop_
_geom_bond_atom_site_label_1
_geom_bond_atom_site_label_2
_geom_bond_distance
_geom_bond_site_symmetry_2
_geom_bond_publ_flag
Rh1 C3 2.119(4) . ?
Rh1 N3 2.124(3) . ?
Rh1 C2 2.133(4) . ?
Rh1 N1 2.136(3) . ?
Rh1 C4 2.136(4) . ?
Rh1 C1 2.138(4) . ?
P1 F3 1.552(3) . ?
P1 F1 1.573(3) . ?
P1 F2 1.585(3) . ?
P1 F4 1.586(3) . ?
P1 F6 1.596(3) . ?
P1 F5 1.614(3) . ?
N1 C11 1.340(4) . ?
N1 N2 1.386(4) . ?
N2 C13 1.358(5) . ?
N2 C5 1.455(4) . ?
N3 C16 1.341(5) . ?
N3 N4 1.363(4) . ?
N4 C18 1.365(5) . ?
N4 C5 1.432(5) . ?
N5 C21 1.335(5) . ?
N5 N6 1.371(4) . ?
N6 C23 1.385(5) . ?
N6 C5 1.442(5) . ?
C1 C2 1.381(6) . ?
C1 C9 1.509(5) . ?
C2 C7 1.514(6) . ?
C3 C4 1.393(6) . ?
C3 C8 1.527(6) . ?
C4 C6 1.514(6) . ?
C6 C7 1.541(6) . ?
C8 C9 1.530(5) . ?
C10 C11 1.501(5) . ?
C11 C12 1.403(5) . ?
C12 C13 1.378(5) . ?
C13 C14 1.477(6) . ?
C15 C16 1.478(7) . ?
C16 C17 1.405(7) . ?
C17 C18 1.362(6) . ?
C18 C19 1.491(7) . ?
C20 C21 1.495(5) . ?
C21 C22 1.400(5) . ?
C22 C23 1.354(5) . ?
C23 C24 1.508(5) . ?
